data_4066961
loop_
_publ_author_name
'Ghadwal, Rajendra S.'
'Roesky, Herbert W.'
'Schulzke, Carola'
'Granitzka, Markus'

_publ_section_title
;
 N-Heterocyclic Carbene Stabilized Dichlorosilaimine
 IPr&#x00B7;Cl2Si&#x2550;NR
;
_journal_issue 23
_journal_name_full Organometallics
_journal_page_first 6329
_journal_paper_doi 10.1021/om100737v
_journal_volume 29
_journal_year 2010
_chemical_formula_moiety 'C57 H73 Cl2 N3 Si'
_chemical_formula_sum 'C57 H73 Cl2 N3 Si'
_chemical_formula_weight 899.17
_chemical_name_systematic
; 
 ? 
;
_space_group_IT_number 15
_symmetry_cell_setting monoclinic
_symmetry_space_group_name_Hall '-C 2yc'
_symmetry_space_group_name_H-M 'C 1 2/c 1'
_atom_sites_solution_hydrogens geom
_atom_sites_solution_primary direct
_atom_sites_solution_secondary difmap
_audit_creation_method SHELXL-97
_cell_angle_alpha 90.00
_cell_angle_beta 93.331(2)
_cell_angle_gamma 90.00
_cell_formula_units_Z 8
_cell_length_a 18.674(3)
_cell_length_b 14.193(2)
_cell_length_c 38.194(6)
_cell_measurement_reflns_used 8990
_cell_measurement_temperature 100(2)
_cell_measurement_theta_max 21.475
_cell_measurement_theta_min 2.4545
_cell_volume 10106(3)
_computing_cell_refinement 'SAINT V7.66A'
_computing_data_collection 'APEX2 v2009.11'
_computing_data_reduction 'SAINT V7.66A'
_computing_molecular_graphics 'XP in SHELXTL Version 2008/3'
_computing_publication_material 'XP in SHELXTL Version 2008/3'
_computing_structure_refinement 'SHELXL in SHELXTL Version 2008/3'
_computing_structure_solution 'SHELXS in SHELXTL Version 2008/3'
_diffrn_ambient_temperature 100(2)
_diffrn_measured_fraction_theta_full 0.999
_diffrn_measured_fraction_theta_max 0.999
_diffrn_measurement_device_type 'Bruker Smart Apex II with D8-Goniometer'
_diffrn_measurement_method 'omega scans'
_diffrn_radiation_monochromator 'INCOATEC Helios mirror optics'
_diffrn_radiation_source 'Bruker TXS-Mo rotating anode'
_diffrn_radiation_type MoK\a
_diffrn_radiation_wavelength 0.71073
_diffrn_reflns_av_R_equivalents 0.0922
_diffrn_reflns_av_sigmaI/netI 0.0437
_diffrn_reflns_limit_h_max 21
_diffrn_reflns_limit_h_min -21
_diffrn_reflns_limit_k_max 16
_diffrn_reflns_limit_k_min -16
_diffrn_reflns_limit_l_max 44
_diffrn_reflns_limit_l_min -44
_diffrn_reflns_number 100039
_diffrn_reflns_theta_full 24.71
_diffrn_reflns_theta_max 24.71
_diffrn_reflns_theta_min 2.45
_exptl_absorpt_coefficient_mu 0.192
_exptl_absorpt_correction_T_max 0.98366
_exptl_absorpt_correction_T_min 0.81708
_exptl_absorpt_correction_type multi-scan
_exptl_absorpt_process_details SADABS-2008/2
_exptl_crystal_colour yellow
_exptl_crystal_density_diffrn 1.182
_exptl_crystal_density_method 'not measured'
_exptl_crystal_description block
_exptl_crystal_F_000 3872
_exptl_crystal_size_max 0.17
_exptl_crystal_size_mid 0.10
_exptl_crystal_size_min 0.08
_refine_diff_density_max 0.933
_refine_diff_density_min -0.464
_refine_diff_density_rms 0.051
_refine_ls_extinction_method none
_refine_ls_goodness_of_fit_ref 1.031
_refine_ls_hydrogen_treatment constr
_refine_ls_matrix_type fullcycle
_refine_ls_number_parameters 624
_refine_ls_number_reflns 8602
_refine_ls_number_restraints 186
_refine_ls_restrained_S_all 1.029
_refine_ls_R_factor_all 0.0758
_refine_ls_R_factor_gt 0.0475
_refine_ls_shift/su_max 0.000
_refine_ls_shift/su_mean 0.000
_refine_ls_structure_factor_coef Fsqd
_refine_ls_weighting_details 'calc w=1/[\s^2^(Fo^2^)+(0.0390P)^2^+20.1752P] where P=(Fo^2^+2Fc^2^)/3'
_refine_ls_weighting_scheme calc
_refine_ls_wR_factor_gt 0.1026
_refine_ls_wR_factor_ref 0.1163
_reflns_number_gt 6303
_reflns_number_total 8602
_reflns_threshold_expression >2sigma(I)
_cod_data_source_file om100737v_si_003.cif
_cod_data_source_block c2c
_cod_original_cell_volume 10105(3)
_cod_original_sg_symbol_H-M 'C 2/c'
_cod_database_code 4066961

loop_
_symmetry_equiv_pos_as_xyz
'x, y, z'
'-x, y, -z+1/2'
'x+1/2, y+1/2, z'
'-x+1/2, y+1/2, -z+1/2'
'-x, -y, -z'
'x, -y, z-1/2'
'-x+1/2, -y+1/2, -z'
'x+1/2, -y+1/2, z-1/2'

loop_
_atom_site_label
_atom_site_type_symbol
_atom_site_fract_x
_atom_site_fract_y
_atom_site_fract_z
_atom_site_U_iso_or_equiv
_atom_site_adp_type
_atom_site_occupancy
_atom_site_symmetry_multiplicity
_atom_site_calc_flag
_atom_site_refinement_flags
_atom_site_disorder_assembly
_atom_site_disorder_group
Cl1 Cl 0.25170(4) 0.87738(5) 0.063517(18) 0.0436(2) Uani 1 1 d . . .
Cl2 Cl 0.17969(3) 0.81968(5) 0.13479(2) 0.03756(19) Uani 1 1 d . . .
Si1 Si 0.26545(3) 0.89438(5) 0.117179(17) 0.02095(16) Uani 1 1 d . . .
N1 N 0.39656(10) 0.77534(14) 0.11068(5) 0.0224(5) Uani 1 1 d . . .
N2 N 0.35655(10) 0.76535(14) 0.16257(5) 0.0205(4) Uani 1 1 d . . .
N3 N 0.28236(10) 0.99947(14) 0.12927(5) 0.0237(5) Uani 1 1 d . . .
C1 C 0.34269(12) 0.80627(16) 0.13040(6) 0.0204(5) Uani 1 1 d . . .
C2 C 0.44291(13) 0.71775(18) 0.13054(7) 0.0267(6) Uani 1 1 d . . .
H2 H 0.4846 0.6876 0.1228 0.032 Uiso 1 1 calc R . .
C3 C 0.41840(12) 0.71231(17) 0.16250(7) 0.0240(6) Uani 1 1 d . . .
H3 H 0.4397 0.6781 0.1818 0.029 Uiso 1 1 calc R . .
C4 C 0.40472(13) 0.78593(19) 0.07324(6) 0.0269(6) Uani 1 1 d . A .
C5 C 0.45195(14) 0.8533(2) 0.06133(7) 0.0392(7) Uani 1 1 d . . .
C6 C 0.45912(16) 0.8560(3) 0.02526(8) 0.0526(9) Uani 1 1 d . A .
H6 H 0.4905 0.9011 0.0160 0.063 Uiso 1 1 calc R . .
C7 C 0.42239(15) 0.7957(3) 0.00273(8) 0.0526(9) Uani 1 1 d . . .
H7 H 0.4277 0.8004 -0.0218 0.063 Uiso 1 1 calc R A .
C8 C 0.37789(14) 0.7285(2) 0.01544(7) 0.0417(8) Uani 1 1 d . A .
H8 H 0.3539 0.6858 -0.0004 0.050 Uiso 1 1 calc R . .
C9 C 0.36733(13) 0.72174(19) 0.05099(7) 0.0299(6) Uani 1 1 d . . .
C10 C 0.49360(18) 0.9273(3) 0.08381(9) 0.0645(14) Uani 0.71 1 d PDU A 1
H10 H 0.4791 0.9870 0.0714 0.077 Uiso 0.71 1 calc PR A 1
C11 C 0.4806(2) 0.9501(3) 0.11871(12) 0.0523(10) Uani 0.71 1 d PDU A 1
H11A H 0.4295 0.9636 0.1205 0.078 Uiso 0.71 1 calc PR A 1
H11B H 0.5088 1.0056 0.1260 0.078 Uiso 0.71 1 calc PR A 1
H11C H 0.4944 0.8968 0.1340 0.078 Uiso 0.71 1 calc PR A 1
C12 C 0.5758(2) 0.9210(4) 0.07618(14) 0.0567(13) Uani 0.71 1 d PDU A 1
H12A H 0.6000 0.9792 0.0839 0.085 Uiso 0.71 1 calc PR A 1
H12B H 0.5806 0.9123 0.0510 0.085 Uiso 0.71 1 calc PR A 1
H12C H 0.5976 0.8674 0.0890 0.085 Uiso 0.71 1 calc PR A 1
C10' C 0.49360(18) 0.9273(3) 0.08381(9) 0.0645(11) Uani 0.14 1 d PDU A 2
H10' H 0.4582 0.9778 0.0886 0.077 Uiso 0.14 1 calc PR A 2
C11' C 0.5236(10) 0.8980(16) 0.1173(3) 0.054(4) Uani 0.14 1 d PDU A 2
H11D H 0.4852 0.8753 0.1316 0.081 Uiso 0.14 1 calc PR A 2
H11E H 0.5479 0.9514 0.1291 0.081 Uiso 0.14 1 calc PR A 2
H11F H 0.5582 0.8472 0.1142 0.081 Uiso 0.14 1 calc PR A 2
C12' C 0.5539(10) 0.9766(18) 0.0632(5) 0.059(4) Uani 0.14 1 d PDU A 2
H12D H 0.5338 0.9975 0.0403 0.088 Uiso 0.14 1 calc PR A 2
H12E H 0.5929 0.9318 0.0600 0.088 Uiso 0.14 1 calc PR A 2
H12F H 0.5725 1.0311 0.0766 0.088 Uiso 0.14 1 calc PR A 2
C10" C 0.49360(18) 0.9273(3) 0.08381(9) 0.0645(11) Uani 0.15 1 d PDU A 3
H10" H 0.4596 0.9586 0.0994 0.077 Uiso 0.15 1 calc PR A 3
C11" C 0.5468(8) 0.8817(15) 0.1049(5) 0.0652(18) Uani 0.15 1 d PDU A 3
H11G H 0.5737 0.9283 0.1193 0.098 Uiso 0.15 1 calc PR A 3
H11H H 0.5797 0.8487 0.0900 0.098 Uiso 0.15 1 calc PR A 3
H11I H 0.5244 0.8362 0.1201 0.098 Uiso 0.15 1 calc PR A 3
C12" C 0.5209(11) 1.0022(13) 0.0579(5) 0.062(4) Uani 0.15 1 d PDU A 3
H12G H 0.4799 1.0295 0.0443 0.094 Uiso 0.15 1 calc PR A 3
H12H H 0.5532 0.9721 0.0420 0.094 Uiso 0.15 1 calc PR A 3
H12I H 0.5466 1.0520 0.0712 0.094 Uiso 0.15 1 calc PR A 3
C13 C 0.31679(14) 0.64757(19) 0.06438(7) 0.0323(6) Uani 1 1 d . A .
H13 H 0.2982 0.6716 0.0867 0.039 Uiso 1 1 calc R . .
C14 C 0.25206(15) 0.6290(2) 0.03877(8) 0.0432(8) Uani 1 1 d . . .
H14A H 0.2295 0.6890 0.0318 0.065 Uiso 1 1 calc R A .
H14B H 0.2173 0.5893 0.0502 0.065 Uiso 1 1 calc R . .
H14C H 0.2680 0.5967 0.0179 0.065 Uiso 1 1 calc R . .
C15 C 0.35569(18) 0.5553(2) 0.07258(9) 0.0511(9) Uani 1 1 d . . .
H15A H 0.3752 0.5305 0.0512 0.077 Uiso 1 1 calc R A .
H15B H 0.3220 0.5096 0.0816 0.077 Uiso 1 1 calc R . .
H15C H 0.3949 0.5663 0.0903 0.077 Uiso 1 1 calc R . .
C16 C 0.30824(12) 0.75056(17) 0.19085(6) 0.0226(5) Uani 1 1 d . . .
C17 C 0.26475(13) 0.66969(17) 0.18842(6) 0.0255(6) Uani 1 1 d . . .
C18 C 0.22108(14) 0.65313(19) 0.21572(7) 0.0323(6) Uani 1 1 d . . .
H18 H 0.1894 0.6007 0.2144 0.039 Uiso 1 1 calc R . .
C19 C 0.22217(14) 0.71087(19) 0.24489(7) 0.0338(7) Uani 1 1 d . . .
H19 H 0.1916 0.6980 0.2633 0.041 Uiso 1 1 calc R . .
C20 C 0.26791(14) 0.78721(19) 0.24711(7) 0.0312(6) Uani 1 1 d . . .
H20 H 0.2689 0.8261 0.2674 0.037 Uiso 1 1 calc R . .
C21 C 0.31278(13) 0.80854(17) 0.22028(6) 0.0246(6) Uani 1 1 d . . .
C22 C 0.26860(14) 0.59809(18) 0.15904(7) 0.0290(6) Uani 1 1 d . . .
H22 H 0.2948 0.6278 0.1398 0.035 Uiso 1 1 calc R . .
C23 C 0.19511(15) 0.5663(2) 0.14354(8) 0.0394(7) Uani 1 1 d . . .
H23A H 0.1688 0.5352 0.1618 0.059 Uiso 1 1 calc R . .
H23B H 0.2015 0.5220 0.1243 0.059 Uiso 1 1 calc R . .
H23C H 0.1680 0.6212 0.1346 0.059 Uiso 1 1 calc R . .
C24 C 0.31180(15) 0.51218(19) 0.17221(8) 0.0364(7) Uani 1 1 d . . .
H24A H 0.3590 0.5327 0.1819 0.055 Uiso 1 1 calc R . .
H24B H 0.3179 0.4687 0.1527 0.055 Uiso 1 1 calc R . .
H24C H 0.2862 0.4801 0.1905 0.055 Uiso 1 1 calc R . .
C25 C 0.36318(13) 0.89164(18) 0.22446(7) 0.0270(6) Uani 1 1 d . . .
H25 H 0.3971 0.8896 0.2052 0.032 Uiso 1 1 calc R . .
C26 C 0.40701(17) 0.8868(2) 0.25968(8) 0.0496(8) Uani 1 1 d . . .
H26A H 0.3746 0.8904 0.2789 0.074 Uiso 1 1 calc R . .
H26B H 0.4408 0.9396 0.2614 0.074 Uiso 1 1 calc R . .
H26C H 0.4336 0.8273 0.2612 0.074 Uiso 1 1 calc R . .
C27 C 0.32117(15) 0.98347(18) 0.22152(7) 0.0343(7) Uani 1 1 d . . .
H27A H 0.2986 0.9894 0.1978 0.051 Uiso 1 1 calc R . .
H27B H 0.3538 1.0366 0.2262 0.051 Uiso 1 1 calc R . .
H27C H 0.2840 0.9835 0.2386 0.051 Uiso 1 1 calc R . .
C28 C 0.25805(12) 1.08979(17) 0.13412(6) 0.0197(5) Uani 1 1 d . . .
C29 C 0.30633(12) 1.16725(17) 0.13338(6) 0.0208(5) Uani 1 1 d . . .
C30 C 0.28512(13) 1.25731(17) 0.14237(6) 0.0245(6) Uani 1 1 d . . .
H30 H 0.3193 1.3068 0.1426 0.029 Uiso 1 1 calc R . .
C31 C 0.21601(13) 1.27750(18) 0.15105(7) 0.0273(6) Uani 1 1 d . . .
H31 H 0.2029 1.3389 0.1583 0.033 Uiso 1 1 calc R . .
C32 C 0.16687(13) 1.20505(17) 0.14880(6) 0.0257(6) Uani 1 1 d . . .
H32 H 0.1185 1.2182 0.1535 0.031 Uiso 1 1 calc R . .
C33 C 0.18514(12) 1.11346(17) 0.13998(6) 0.0214(5) Uani 1 1 d . . .
C34 C 0.38077(12) 1.16413(16) 0.11990(6) 0.0229(5) Uani 1 1 d . . .
C35 C 0.38820(13) 1.17107(19) 0.08375(7) 0.0303(6) Uani 1 1 d . . .
C36 C 0.45537(14) 1.1907(2) 0.07170(7) 0.0406(7) Uani 1 1 d . . .
H36 H 0.4609 1.1950 0.0472 0.049 Uiso 1 1 calc R . .
C37 C 0.51451(14) 1.2042(2) 0.09479(7) 0.0370(7) Uani 1 1 d . . .
H37 H 0.5597 1.2202 0.0862 0.044 Uiso 1 1 calc R . .
C38 C 0.50735(14) 1.19437(19) 0.13009(7) 0.0315(6) Uani 1 1 d . . .
H38 H 0.5483 1.2017 0.1458 0.038 Uiso 1 1 calc R . .
C39 C 0.44130(13) 1.17387(18) 0.14328(7) 0.0262(6) Uani 1 1 d . . .
C40 C 0.32335(15) 1.1635(2) 0.05781(7) 0.0416(8) Uani 1 1 d . . .
H40 H 0.2846 1.1306 0.0701 0.050 Uiso 1 1 calc R . .
C41 C 0.29554(19) 1.2615(3) 0.04770(9) 0.0642(11) Uani 1 1 d . . .
H41A H 0.2853 1.2966 0.0689 0.096 Uiso 1 1 calc R . .
H41B H 0.2515 1.2557 0.0326 0.096 Uiso 1 1 calc R . .
H41C H 0.3319 1.2952 0.0351 0.096 Uiso 1 1 calc R . .
C42 C 0.33757(16) 1.1061(2) 0.02532(7) 0.0470(8) Uani 1 1 d . . .
H42A H 0.3711 1.1403 0.0111 0.071 Uiso 1 1 calc R . .
H42B H 0.2924 1.0959 0.0115 0.071 Uiso 1 1 calc R . .
H42C H 0.3584 1.0452 0.0324 0.071 Uiso 1 1 calc R . .
C43 C 0.43532(14) 1.1633(2) 0.18252(7) 0.0355(7) Uani 1 1 d . . .
H43 H 0.3853 1.1426 0.1865 0.043 Uiso 1 1 calc R . .
C44 C 0.44834(16) 1.2560(2) 0.20208(7) 0.0468(8) Uani 1 1 d . . .
H44A H 0.4971 1.2782 0.1986 0.070 Uiso 1 1 calc R . .
H44B H 0.4427 1.2462 0.2272 0.070 Uiso 1 1 calc R . .
H44C H 0.4136 1.3031 0.1931 0.070 Uiso 1 1 calc R . .
C45 C 0.48620(16) 1.0878(3) 0.19767(9) 0.0553(9) Uani 1 1 d . . .
H45A H 0.4785 1.0291 0.1845 0.083 Uiso 1 1 calc R . .
H45B H 0.4770 1.0771 0.2224 0.083 Uiso 1 1 calc R . .
H45C H 0.5359 1.1087 0.1959 0.083 Uiso 1 1 calc R . .
C46 C 0.12274(12) 1.04651(17) 0.13615(7) 0.0235(6) Uani 1 1 d . . .
C47 C 0.09037(13) 1.01520(18) 0.16636(7) 0.0261(6) Uani 1 1 d . . .
C48 C 0.02607(13) 0.96462(19) 0.16245(8) 0.0332(6) Uani 1 1 d . . .
H48 H 0.0025 0.9458 0.1827 0.040 Uiso 1 1 calc R . .
C49 C -0.00336(14) 0.94187(19) 0.12975(8) 0.0354(7) Uani 1 1 d . . .
H49 H -0.0463 0.9058 0.1275 0.043 Uiso 1 1 calc R . .
C50 C 0.02917(13) 0.97116(19) 0.10015(8) 0.0327(7) Uani 1 1 d . . .
H50 H 0.0087 0.9539 0.0777 0.039 Uiso 1 1 calc R . .
C51 C 0.09144(13) 1.02549(17) 0.10244(7) 0.0262(6) Uani 1 1 d . . .
C52 C 0.12282(14) 1.03369(18) 0.20306(7) 0.0293(6) Uani 1 1 d . . .
H52 H 0.1732 1.0558 0.2008 0.035 Uiso 1 1 calc R . .
C53 C 0.12585(15) 0.9442(2) 0.22546(7) 0.0389(7) Uani 1 1 d . . .
H53A H 0.0770 0.9251 0.2304 0.058 Uiso 1 1 calc R . .
H53B H 0.1535 0.9567 0.2476 0.058 Uiso 1 1 calc R . .
H53C H 0.1489 0.8937 0.2128 0.058 Uiso 1 1 calc R . .
C54 C 0.08265(15) 1.1111(2) 0.22170(8) 0.0405(7) Uani 1 1 d . . .
H54A H 0.0834 1.1693 0.2079 0.061 Uiso 1 1 calc R . .
H54B H 0.1059 1.1220 0.2450 0.061 Uiso 1 1 calc R . .
H54C H 0.0328 1.0915 0.2241 0.061 Uiso 1 1 calc R . .
C55 C 0.12218(14) 1.06325(19) 0.06927(7) 0.0310(6) Uani 1 1 d . . .
H55 H 0.1756 1.0626 0.0730 0.037 Uiso 1 1 calc R . .
C56 C 0.09908(17) 1.1655(2) 0.06259(8) 0.0447(8) Uani 1 1 d . . .
H56A H 0.0466 1.1691 0.0606 0.067 Uiso 1 1 calc R . .
H56B H 0.1184 1.1878 0.0408 0.067 Uiso 1 1 calc R . .
H56C H 0.1175 1.2050 0.0821 0.067 Uiso 1 1 calc R . .
C57 C 0.10260(16) 1.0056(2) 0.03630(8) 0.0448(8) Uani 1 1 d . . .
H57A H 0.1115 0.9386 0.0412 0.067 Uiso 1 1 calc R . .
H57B H 0.1320 1.0261 0.0173 0.067 Uiso 1 1 calc R . .
H57C H 0.0518 1.0149 0.0293 0.067 Uiso 1 1 calc R . .

loop_
_atom_site_aniso_label
_atom_site_aniso_U_11
_atom_site_aniso_U_22
_atom_site_aniso_U_33
_atom_site_aniso_U_23
_atom_site_aniso_U_13
_atom_site_aniso_U_12
Cl1 0.0548(5) 0.0484(5) 0.0255(4) -0.0100(3) -0.0153(3) 0.0277(4)
Cl2 0.0161(3) 0.0266(4) 0.0690(5) 0.0091(3) -0.0057(3) -0.0017(3)
Si1 0.0177(3) 0.0218(4) 0.0226(4) -0.0011(3) -0.0049(3) 0.0013(3)
N1 0.0146(10) 0.0287(11) 0.0230(11) -0.0035(9) -0.0053(8) 0.0000(9)
N2 0.0141(10) 0.0231(11) 0.0236(11) -0.0015(9) -0.0033(8) 0.0007(8)
N3 0.0197(11) 0.0230(11) 0.0282(12) -0.0007(9) -0.0011(9) 0.0001(9)
C1 0.0171(12) 0.0214(13) 0.0219(13) -0.0024(10) -0.0043(10) -0.0039(10)
C2 0.0170(12) 0.0294(14) 0.0327(15) -0.0059(12) -0.0068(11) 0.0054(11)
C3 0.0180(12) 0.0234(13) 0.0296(15) -0.0017(11) -0.0081(11) 0.0033(10)
C4 0.0184(13) 0.0410(16) 0.0208(13) -0.0051(12) -0.0029(10) 0.0029(11)
C5 0.0275(15) 0.062(2) 0.0276(15) -0.0034(14) 0.0004(12) -0.0121(14)
C6 0.0336(17) 0.094(3) 0.0304(17) -0.0018(17) 0.0030(13) -0.0223(17)
C7 0.0252(15) 0.107(3) 0.0255(16) -0.0113(17) 0.0032(13) -0.0040(17)
C8 0.0258(15) 0.069(2) 0.0298(16) -0.0189(15) -0.0033(12) 0.0036(15)
C9 0.0180(13) 0.0397(16) 0.0315(15) -0.0111(13) -0.0037(11) 0.0072(12)
C10 0.052(3) 0.093(3) 0.048(3) -0.010(2) 0.0017(19) -0.031(2)
C11 0.0353(19) 0.045(2) 0.076(2) -0.024(2) -0.002(2) -0.006(2)
C12 0.032(2) 0.062(3) 0.074(3) -0.022(3) -0.009(2) -0.008(2)
C10' 0.052(2) 0.0931(19) 0.048(2) -0.010(3) 0.002(3) -0.031(3)
C11' 0.041(7) 0.066(8) 0.053(7) -0.007(7) -0.004(6) -0.030(7)
C12' 0.051(7) 0.080(8) 0.045(7) -0.012(7) -0.011(6) -0.036(7)
C10" 0.052(2) 0.0931(19) 0.048(2) -0.010(3) 0.002(3) -0.031(3)
C11" 0.046(3) 0.076(3) 0.077(3) 0.002(6) 0.029(6) -0.006(7)
C12" 0.051(8) 0.075(8) 0.061(8) -0.009(6) 0.002(7) -0.026(7)
C13 0.0307(15) 0.0322(15) 0.0327(15) -0.0104(12) -0.0094(12) 0.0027(12)
C14 0.0355(16) 0.0410(18) 0.0509(19) -0.0036(15) -0.0166(14) -0.0065(14)
C15 0.055(2) 0.0397(18) 0.056(2) -0.0084(16) -0.0191(17) 0.0124(16)
C16 0.0179(12) 0.0249(14) 0.0243(14) 0.0034(11) -0.0040(10) 0.0022(10)
C17 0.0213(13) 0.0263(14) 0.0278(14) 0.0057(11) -0.0082(11) -0.0010(11)
C18 0.0264(14) 0.0306(15) 0.0392(17) 0.0074(13) -0.0031(12) -0.0070(12)
C19 0.0320(15) 0.0358(16) 0.0341(16) 0.0090(13) 0.0061(12) -0.0013(13)
C20 0.0346(15) 0.0301(15) 0.0288(15) 0.0006(12) 0.0017(12) 0.0017(12)
C21 0.0220(13) 0.0256(14) 0.0256(14) 0.0017(11) -0.0026(11) 0.0021(11)
C22 0.0289(14) 0.0244(14) 0.0325(15) 0.0014(12) -0.0081(11) -0.0037(11)
C23 0.0362(16) 0.0302(16) 0.0495(19) 0.0005(13) -0.0178(14) -0.0044(13)
C24 0.0355(16) 0.0261(15) 0.0463(18) -0.0005(13) -0.0093(13) -0.0031(12)
C25 0.0287(14) 0.0280(14) 0.0241(14) -0.0017(11) -0.0004(11) -0.0056(11)
C26 0.053(2) 0.0469(19) 0.0466(19) 0.0056(15) -0.0190(15) -0.0196(16)
C27 0.0405(16) 0.0256(15) 0.0373(16) -0.0015(12) 0.0066(13) -0.0030(12)
C28 0.0188(12) 0.0235(13) 0.0163(12) -0.0010(10) -0.0036(9) 0.0012(10)
C29 0.0178(12) 0.0229(13) 0.0209(13) 0.0016(10) -0.0046(10) 0.0003(10)
C30 0.0234(13) 0.0231(14) 0.0264(14) 0.0013(11) -0.0041(11) -0.0013(11)
C31 0.0298(14) 0.0232(14) 0.0283(14) -0.0032(11) -0.0033(11) 0.0030(11)
C32 0.0206(13) 0.0281(14) 0.0282(14) -0.0010(11) -0.0001(11) 0.0030(11)
C33 0.0202(12) 0.0231(13) 0.0207(13) -0.0011(10) -0.0009(10) 0.0009(10)
C34 0.0196(12) 0.0190(13) 0.0298(14) 0.0005(11) -0.0015(10) -0.0014(10)
C35 0.0231(13) 0.0397(16) 0.0276(15) -0.0039(12) -0.0027(11) -0.0033(12)
C36 0.0298(15) 0.066(2) 0.0265(15) -0.0065(14) 0.0041(12) -0.0094(15)
C37 0.0216(14) 0.0518(19) 0.0378(17) -0.0060(14) 0.0033(12) -0.0087(13)
C38 0.0229(14) 0.0334(16) 0.0376(16) -0.0023(12) -0.0035(12) -0.0046(11)
C39 0.0216(13) 0.0253(14) 0.0313(15) 0.0031(11) -0.0026(11) -0.0039(11)
C40 0.0276(15) 0.074(2) 0.0229(15) -0.0006(15) -0.0026(12) -0.0072(15)
C41 0.056(2) 0.097(3) 0.0376(19) -0.0075(19) -0.0153(16) 0.025(2)
C42 0.0429(18) 0.067(2) 0.0300(16) -0.0054(15) -0.0073(14) -0.0131(16)
C43 0.0213(14) 0.0514(18) 0.0328(15) 0.0143(14) -0.0072(11) -0.0109(13)
C44 0.0419(18) 0.069(2) 0.0287(16) -0.0021(15) -0.0035(14) -0.0194(16)
C45 0.0334(17) 0.074(2) 0.057(2) 0.0325(19) -0.0148(15) -0.0098(16)
C46 0.0152(12) 0.0214(13) 0.0335(15) -0.0024(11) -0.0027(10) 0.0050(10)
C47 0.0170(12) 0.0256(14) 0.0353(15) -0.0015(11) -0.0014(11) 0.0025(10)
C48 0.0205(13) 0.0339(16) 0.0449(17) 0.0038(13) -0.0001(12) -0.0005(12)
C49 0.0203(13) 0.0313(16) 0.0538(19) -0.0003(14) -0.0050(13) -0.0045(12)
C50 0.0235(14) 0.0311(15) 0.0418(17) -0.0081(13) -0.0116(12) 0.0058(12)
C51 0.0195(13) 0.0247(14) 0.0336(15) -0.0032(11) -0.0053(11) 0.0067(11)
C52 0.0222(13) 0.0331(15) 0.0326(15) -0.0005(12) 0.0015(11) -0.0012(11)
C53 0.0346(16) 0.0470(18) 0.0346(16) 0.0066(14) -0.0023(13) -0.0028(14)
C54 0.0386(17) 0.0454(18) 0.0380(17) -0.0044(14) 0.0061(13) 0.0025(14)
C55 0.0246(14) 0.0384(16) 0.0293(15) -0.0058(12) -0.0040(11) 0.0071(12)
C56 0.056(2) 0.0446(19) 0.0333(17) 0.0020(14) -0.0023(14) 0.0097(15)
C57 0.0354(16) 0.061(2) 0.0370(17) -0.0159(15) -0.0112(13) 0.0106(15)

loop_
_atom_type_symbol
_atom_type_description
_atom_type_scat_dispersion_real
_atom_type_scat_dispersion_imag
_atom_type_scat_source
C C 0.0033 0.0016 'International Tables Vol C Tables 4.2.6.8 and 6.1.1.4'
H H 0.0000 0.0000 'International Tables Vol C Tables 4.2.6.8 and 6.1.1.4'
N N 0.0061 0.0033 'International Tables Vol C Tables 4.2.6.8 and 6.1.1.4'
Si Si 0.0817 0.0704 'International Tables Vol C Tables 4.2.6.8 and 6.1.1.4'
Cl Cl 0.1484 0.1585 'International Tables Vol C Tables 4.2.6.8 and 6.1.1.4'

loop_
_geom_angle_atom_site_label_1
_geom_angle_atom_site_label_2
_geom_angle_atom_site_label_3
_geom_angle
N3 Si1 C1 113.26(10)
N3 Si1 Cl1 114.18(8)
C1 Si1 Cl1 103.25(8)
N3 Si1 Cl2 122.17(8)
C1 Si1 Cl2 99.33(8)
Cl1 Si1 Cl2 102.08(4)
C1 N1 C2 110.2(2)
C1 N1 C4 129.2(2)
C2 N1 C4 120.1(2)
C1 N2 C3 110.1(2)
C1 N2 C16 129.12(19)
C3 N2 C16 118.41(19)
C28 N3 Si1 148.52(17)
N1 C1 N2 104.59(19)
N1 C1 Si1 128.37(17)
N2 C1 Si1 126.97(17)
C3 C2 N1 107.4(2)
C3 C2 H2 126.3
N1 C2 H2 126.3
C2 C3 N2 107.6(2)
C2 C3 H3 126.2
N2 C3 H3 126.2
C5 C4 C9 123.3(2)
C5 C4 N1 119.7(2)
C9 C4 N1 116.8(2)
C6 C5 C4 116.1(3)
C6 C5 C10 117.3(2)
C4 C5 C10 126.5(2)
C7 C6 C5 122.1(3)
C7 C6 H6 119.0
C5 C6 H6 119.0
C6 C7 C8 120.2(3)
C6 C7 H7 119.9
C8 C7 H7 119.9
C7 C8 C9 121.2(3)
C7 C8 H8 119.4
C9 C8 H8 119.4
C8 C9 C4 117.0(3)
C8 C9 C13 120.2(2)
C4 C9 C13 122.8(2)
C11 C10 C5 125.2(3)
C11 C10 C12 114.2(3)
C5 C10 C12 108.8(3)
C11 C10 H10 101.5
C5 C10 H10 101.5
C12 C10 H10 101.5
H11D C11' H11E 109.5
H11D C11' H11F 109.5
H11E C11' H11F 109.5
H12D C12' H12E 109.5
H12D C12' H12F 109.5
H12E C12' H12F 109.5
H11G C11" H11H 109.5
H11G C11" H11I 109.5
H11H C11" H11I 109.5
H12G C12" H12H 109.5
H12G C12" H12I 109.5
H12H C12" H12I 109.5
C15 C13 C9 111.5(2)
C15 C13 C14 109.4(2)
C9 C13 C14 112.7(2)
C15 C13 H13 107.7
C9 C13 H13 107.7
C14 C13 H13 107.7
C13 C14 H14A 109.5
C13 C14 H14B 109.5
H14A C14 H14B 109.5
C13 C14 H14C 109.5
H14A C14 H14C 109.5
H14B C14 H14C 109.5
C13 C15 H15A 109.5
C13 C15 H15B 109.5
H15A C15 H15B 109.5
C13 C15 H15C 109.5
H15A C15 H15C 109.5
H15B C15 H15C 109.5
C21 C16 C17 122.9(2)
C21 C16 N2 120.0(2)
C17 C16 N2 116.6(2)
C18 C17 C16 117.0(2)
C18 C17 C22 120.0(2)
C16 C17 C22 122.9(2)
C17 C18 C19 121.7(2)
C17 C18 H18 119.1
C19 C18 H18 119.1
C20 C19 C18 119.7(2)
C20 C19 H19 120.2
C18 C19 H19 120.2
C19 C20 C21 121.5(3)
C19 C20 H20 119.3
C21 C20 H20 119.3
C16 C21 C20 117.0(2)
C16 C21 C25 123.7(2)
C20 C21 C25 119.3(2)
C17 C22 C24 109.7(2)
C17 C22 C23 113.8(2)
C24 C22 C23 109.6(2)
C17 C22 H22 107.9
C24 C22 H22 107.9
C23 C22 H22 107.9
C22 C23 H23A 109.5
C22 C23 H23B 109.5
H23A C23 H23B 109.5
C22 C23 H23C 109.5
H23A C23 H23C 109.5
H23B C23 H23C 109.5
C22 C24 H24A 109.5
C22 C24 H24B 109.5
H24A C24 H24B 109.5
C22 C24 H24C 109.5
H24A C24 H24C 109.5
H24B C24 H24C 109.5
C21 C25 C27 110.2(2)
C21 C25 C26 110.8(2)
C27 C25 C26 110.4(2)
C21 C25 H25 108.5
C27 C25 H25 108.5
C26 C25 H25 108.5
C25 C26 H26A 109.5
C25 C26 H26B 109.5
H26A C26 H26B 109.5
C25 C26 H26C 109.5
H26A C26 H26C 109.5
H26B C26 H26C 109.5
C25 C27 H27A 109.5
C25 C27 H27B 109.5
H27A C27 H27B 109.5
C25 C27 H27C 109.5
H27A C27 H27C 109.5
H27B C27 H27C 109.5
N3 C28 C29 120.2(2)
N3 C28 C33 124.3(2)
C29 C28 C33 115.5(2)
C30 C29 C28 121.1(2)
C30 C29 C34 113.1(2)
C28 C29 C34 125.5(2)
C31 C30 C29 122.3(2)
C31 C30 H30 118.8
C29 C30 H30 118.8
C32 C31 C30 117.3(2)
C32 C31 H31 121.4
C30 C31 H31 121.4
C31 C32 C33 122.8(2)
C31 C32 H32 118.6
C33 C32 H32 118.6
C32 C33 C28 120.4(2)
C32 C33 C46 114.5(2)
C28 C33 C46 125.1(2)
C35 C34 C39 119.9(2)
C35 C34 C29 118.7(2)
C39 C34 C29 120.2(2)
C36 C35 C34 119.0(2)
C36 C35 C40 119.8(2)
C34 C35 C40 121.1(2)
C37 C36 C35 121.2(3)
C37 C36 H36 119.4
C35 C36 H36 119.4
C38 C37 C36 119.5(2)
C38 C37 H37 120.2
C36 C37 H37 120.2
C37 C38 C39 121.2(2)
C37 C38 H38 119.4
C39 C38 H38 119.4
C38 C39 C34 119.2(2)
C38 C39 C43 119.8(2)
C34 C39 C43 121.0(2)
C42 C40 C35 113.5(2)
C42 C40 C41 110.8(3)
C35 C40 C41 110.2(3)
C42 C40 H40 107.4
C35 C40 H40 107.4
C41 C40 H40 107.4
C40 C41 H41A 109.5
C40 C41 H41B 109.5
H41A C41 H41B 109.5
C40 C41 H41C 109.5
H41A C41 H41C 109.5
H41B C41 H41C 109.5
C40 C42 H42A 109.5
C40 C42 H42B 109.5
H42A C42 H42B 109.5
C40 C42 H42C 109.5
H42A C42 H42C 109.5
H42B C42 H42C 109.5
C39 C43 C45 111.4(3)
C39 C43 C44 112.3(2)
C45 C43 C44 110.0(2)
C39 C43 H43 107.6
C45 C43 H43 107.6
C44 C43 H43 107.6
C43 C44 H44A 109.5
C43 C44 H44B 109.5
H44A C44 H44B 109.5
C43 C44 H44C 109.5
H44A C44 H44C 109.5
H44B C44 H44C 109.5
C43 C45 H45A 109.5
C43 C45 H45B 109.5
H45A C45 H45B 109.5
C43 C45 H45C 109.5
H45A C45 H45C 109.5
H45B C45 H45C 109.5
C47 C46 C51 120.4(2)
C47 C46 C33 119.2(2)
C51 C46 C33 119.9(2)
C48 C47 C46 118.8(2)
C48 C47 C52 118.8(2)
C46 C47 C52 122.4(2)
C49 C48 C47 120.9(3)
C49 C48 H48 119.6
C47 C48 H48 119.6
C48 C49 C50 120.2(2)
C48 C49 H49 119.9
C50 C49 H49 119.9
C49 C50 C51 121.4(3)
C49 C50 H50 119.3
C51 C50 H50 119.3
C50 C51 C46 118.2(2)
C50 C51 C55 119.8(2)
C46 C51 C55 121.9(2)
C47 C52 C54 112.0(2)
C47 C52 C53 111.9(2)
C54 C52 C53 109.8(2)
C47 C52 H52 107.7
C54 C52 H52 107.7
C53 C52 H52 107.7
C52 C53 H53A 109.5
C52 C53 H53B 109.5
H53A C53 H53B 109.5
C52 C53 H53C 109.5
H53A C53 H53C 109.5
H53B C53 H53C 109.5
C52 C54 H54A 109.5
C52 C54 H54B 109.5
H54A C54 H54B 109.5
C52 C54 H54C 109.5
H54A C54 H54C 109.5
H54B C54 H54C 109.5
C51 C55 C57 114.5(2)
C51 C55 C56 110.9(2)
C57 C55 C56 108.6(2)
C51 C55 H55 107.5
C57 C55 H55 107.5
C56 C55 H55 107.5
C55 C56 H56A 109.5
C55 C56 H56B 109.5
H56A C56 H56B 109.5
C55 C56 H56C 109.5
H56A C56 H56C 109.5
H56B C56 H56C 109.5
C55 C57 H57A 109.5
C55 C57 H57B 109.5
H57A C57 H57B 109.5
C55 C57 H57C 109.5
H57A C57 H57C 109.5
H57B C57 H57C 109.5

loop_
_geom_bond_atom_site_label_1
_geom_bond_atom_site_label_2
_geom_bond_distance
Cl1 Si1 2.0649(10)
Cl2 Si1 2.0653(10)
Si1 N3 1.588(2)
Si1 C1 1.953(2)
N1 C1 1.364(3)
N1 C2 1.384(3)
N1 C4 1.455(3)
N2 C1 1.370(3)
N2 C3 1.379(3)
N2 C16 1.462(3)
N3 C28 1.376(3)
C2 C3 1.331(4)
C2 H2 0.9500
C3 H3 0.9500
C4 C5 1.395(4)
C4 C9 1.404(3)
C5 C6 1.392(4)
C5 C10 1.539(3)
C6 C7 1.369(4)
C6 H6 0.9500
C7 C8 1.372(4)
C7 H7 0.9500
C8 C9 1.386(4)
C8 H8 0.9500
C9 C13 1.522(4)
C10 C11 1.407(5)
C10 C12 1.581(5)
C10 H10 1.0000
C11 H11A 0.9800
C11 H11B 0.9800
C11 H11C 0.9800
C12 H12A 0.9800
C12 H12B 0.9800
C12 H12C 0.9800
C11' H11D 0.9800
C11' H11E 0.9800
C11' H11F 0.9800
C12' H12D 0.9800
C12' H12E 0.9800
C12' H12F 0.9800
C11" H11G 0.9800
C11" H11H 0.9800
C11" H11I 0.9800
C12" H12G 0.9800
C12" H12H 0.9800
C12" H12I 0.9800
C13 C15 1.522(4)
C13 C14 1.533(3)
C13 H13 1.0000
C14 H14A 0.9800
C14 H14B 0.9800
C14 H14C 0.9800
C15 H15A 0.9800
C15 H15B 0.9800
C15 H15C 0.9800
C16 C21 1.392(3)
C16 C17 1.406(3)
C17 C18 1.381(4)
C17 C22 1.519(4)
C18 C19 1.382(4)
C18 H18 0.9500
C19 C20 1.379(4)
C19 H19 0.9500
C20 C21 1.394(4)
C20 H20 0.9500
C21 C25 1.512(3)
C22 C24 1.531(4)
C22 C23 1.531(3)
C22 H22 1.0000
C23 H23A 0.9800
C23 H23B 0.9800
C23 H23C 0.9800
C24 H24A 0.9800
C24 H24B 0.9800
C24 H24C 0.9800
C25 C27 1.522(4)
C25 C26 1.535(4)
C25 H25 1.0000
C26 H26A 0.9800
C26 H26B 0.9800
C26 H26C 0.9800
C27 H27A 0.9800
C27 H27B 0.9800
C27 H27C 0.9800
C28 C29 1.423(3)
C28 C33 1.432(3)
C29 C30 1.387(3)
C29 C34 1.511(3)
C30 C31 1.381(3)
C30 H30 0.9500
C31 C32 1.378(3)
C31 H31 0.9500
C32 C33 1.390(3)
C32 H32 0.9500
C33 C46 1.504(3)
C34 C35 1.399(4)
C34 C39 1.406(3)
C35 C36 1.389(4)
C35 C40 1.523(4)
C36 C37 1.386(4)
C36 H36 0.9500
C37 C38 1.370(4)
C37 H37 0.9500
C38 C39 1.390(3)
C38 H38 0.9500
C39 C43 1.517(4)
C40 C42 1.521(4)
C40 C41 1.527(5)
C40 H40 1.0000
C41 H41A 0.9800
C41 H41B 0.9800
C41 H41C 0.9800
C42 H42A 0.9800
C42 H42B 0.9800
C42 H42C 0.9800
C43 C45 1.524(4)
C43 C44 1.525(4)
C43 H43 1.0000
C44 H44A 0.9800
C44 H44B 0.9800
C44 H44C 0.9800
C45 H45A 0.9800
C45 H45B 0.9800
C45 H45C 0.9800
C46 C47 1.405(4)
C46 C51 1.415(3)
C47 C48 1.399(3)
C47 C52 1.517(4)
C48 C49 1.373(4)
C48 H48 0.9500
C49 C50 1.378(4)
C49 H49 0.9500
C50 C51 1.394(4)
C50 H50 0.9500
C51 C55 1.518(4)
C52 C54 1.529(4)
C52 C53 1.530(4)
C52 H52 1.0000
C53 H53A 0.9800
C53 H53B 0.9800
C53 H53C 0.9800
C54 H54A 0.9800
C54 H54B 0.9800
C54 H54C 0.9800
C55 C57 1.528(4)
C55 C56 1.531(4)
C55 H55 1.0000
C56 H56A 0.9800
C56 H56B 0.9800
C56 H56C 0.9800
C57 H57A 0.9800
C57 H57B 0.9800
C57 H57C 0.9800

loop_
_geom_torsion_atom_site_label_1
_geom_torsion_atom_site_label_2
_geom_torsion_atom_site_label_3
_geom_torsion_atom_site_label_4
_geom_torsion
C1 Si1 N3 C28 -168.0(3)
Cl1 Si1 N3 C28 74.2(4)
Cl2 Si1 N3 C28 -49.4(4)
C2 N1 C1 N2 -0.8(2)
C4 N1 C1 N2 171.3(2)
C2 N1 C1 Si1 176.24(17)
C4 N1 C1 Si1 -11.7(4)
C3 N2 C1 N1 1.2(2)
C16 N2 C1 N1 -160.9(2)
C3 N2 C1 Si1 -175.88(17)
C16 N2 C1 Si1 22.0(3)
N3 Si1 C1 N1 -96.2(2)
Cl1 Si1 C1 N1 27.8(2)
Cl2 Si1 C1 N1 132.7(2)
N3 Si1 C1 N2 80.3(2)
Cl1 Si1 C1 N2 -155.74(18)
Cl2 Si1 C1 N2 -50.9(2)
C1 N1 C2 C3 0.1(3)
C4 N1 C2 C3 -172.8(2)
N1 C2 C3 N2 0.7(3)
C1 N2 C3 C2 -1.2(3)
C16 N2 C3 C2 163.1(2)
C1 N1 C4 C5 102.6(3)
C2 N1 C4 C5 -86.0(3)
C1 N1 C4 C9 -81.8(3)
C2 N1 C4 C9 89.6(3)
C9 C4 C5 C6 1.8(4)
N1 C4 C5 C6 177.1(3)
C9 C4 C5 C10 178.6(2)
N1 C4 C5 C10 -6.1(4)
C4 C5 C6 C7 -0.5(5)
C10 C5 C6 C7 -177.5(3)
C5 C6 C7 C8 -1.4(5)
C6 C7 C8 C9 1.9(5)
C7 C8 C9 C4 -0.6(4)
C7 C8 C9 C13 179.0(3)
C5 C4 C9 C8 -1.3(4)
N1 C4 C9 C8 -176.8(2)
C5 C4 C9 C13 179.0(3)
N1 C4 C9 C13 3.6(4)
C6 C5 C10 C11 164.3(3)
C4 C5 C10 C11 -12.5(5)
C6 C5 C10 C12 -55.3(3)
C4 C5 C10 C12 128.0(3)
C8 C9 C13 C15 88.8(3)
C4 C9 C13 C15 -91.5(3)
C8 C9 C13 C14 -34.7(3)
C4 C9 C13 C14 145.0(3)
C1 N2 C16 C21 -103.6(3)
C3 N2 C16 C21 95.6(3)
C1 N2 C16 C17 83.9(3)
C3 N2 C16 C17 -76.9(3)
C21 C16 C17 C18 5.2(4)
N2 C16 C17 C18 177.4(2)
C21 C16 C17 C22 -169.9(2)
N2 C16 C17 C22 2.4(3)
C16 C17 C18 C19 -2.8(4)
C22 C17 C18 C19 172.5(2)
C17 C18 C19 C20 -0.1(4)
C18 C19 C20 C21 0.8(4)
C17 C16 C21 C20 -4.4(4)
N2 C16 C21 C20 -176.5(2)
C17 C16 C21 C25 175.4(2)
N2 C16 C21 C25 3.4(3)
C19 C20 C21 C16 1.3(4)
C19 C20 C21 C25 -178.5(2)
C18 C17 C22 C24 -73.7(3)
C16 C17 C22 C24 101.2(3)
C18 C17 C22 C23 49.5(3)
C16 C17 C22 C23 -135.6(2)
C16 C21 C25 C27 108.5(3)
C20 C21 C25 C27 -71.6(3)
C16 C21 C25 C26 -129.0(3)
C20 C21 C25 C26 50.9(3)
Si1 N3 C28 C29 -154.3(3)
Si1 N3 C28 C33 25.4(5)
N3 C28 C29 C30 -172.1(2)
C33 C28 C29 C30 8.1(3)
N3 C28 C29 C34 14.2(4)
C33 C28 C29 C34 -165.6(2)
C28 C29 C30 C31 -2.7(4)
C34 C29 C30 C31 171.7(2)
C29 C30 C31 C32 -3.2(4)
C30 C31 C32 C33 3.3(4)
C31 C32 C33 C28 2.5(4)
C31 C32 C33 C46 -175.4(2)
N3 C28 C33 C32 172.2(2)
C29 C28 C33 C32 -8.0(3)
N3 C28 C33 C46 -10.1(4)
C29 C28 C33 C46 169.7(2)
C30 C29 C34 C35 -92.6(3)
C28 C29 C34 C35 81.5(3)
C30 C29 C34 C39 74.3(3)
C28 C29 C34 C39 -111.5(3)
C39 C34 C35 C36 -2.1(4)
C29 C34 C35 C36 164.9(3)
C39 C34 C35 C40 -178.3(3)
C29 C34 C35 C40 -11.3(4)
C34 C35 C36 C37 -0.5(5)
C40 C35 C36 C37 175.7(3)
C35 C36 C37 C38 2.6(5)
C36 C37 C38 C39 -2.0(4)
C37 C38 C39 C34 -0.7(4)
C37 C38 C39 C43 179.9(3)
C35 C34 C39 C38 2.8(4)
C29 C34 C39 C38 -164.0(2)
C35 C34 C39 C43 -177.8(2)
C29 C34 C39 C43 15.4(4)
C36 C35 C40 C42 44.7(4)
C34 C35 C40 C42 -139.1(3)
C36 C35 C40 C41 -80.2(3)
C34 C35 C40 C41 96.0(3)
C38 C39 C43 C45 -56.7(3)
C34 C39 C43 C45 123.9(3)
C38 C39 C43 C44 67.2(3)
C34 C39 C43 C44 -112.2(3)
C32 C33 C46 C47 -73.3(3)
C28 C33 C46 C47 108.9(3)
C32 C33 C46 C51 98.5(3)
C28 C33 C46 C51 -79.3(3)
C51 C46 C47 C48 -1.2(4)
C33 C46 C47 C48 170.5(2)
C51 C46 C47 C52 178.4(2)
C33 C46 C47 C52 -9.9(3)
C46 C47 C48 C49 3.1(4)
C52 C47 C48 C49 -176.5(2)
C47 C48 C49 C50 -1.9(4)
C48 C49 C50 C51 -1.1(4)
C49 C50 C51 C46 2.9(4)
C49 C50 C51 C55 -174.9(2)
C47 C46 C51 C50 -1.7(3)
C33 C46 C51 C50 -173.4(2)
C47 C46 C51 C55 176.1(2)
C33 C46 C51 C55 4.4(3)
C48 C47 C52 C54 -75.5(3)
C46 C47 C52 C54 104.8(3)
C48 C47 C52 C53 48.2(3)
C46 C47 C52 C53 -131.4(3)
C50 C51 C55 C57 -25.5(3)
C46 C51 C55 C57 156.8(2)
C50 C51 C55 C56 97.8(3)
C46 C51 C55 C56 -79.9(3)
